data_4037734
loop_
_publ_author_name
'Swamy, K. C. Kumara'
'Sunke, Rajnikanth'
'Kalyani, Adula'

_publ_section_title
;
 Cu(I)-Catalyzed Ligand-free Tandem One Pot or Sequential Annulation via
 Knoevenagel Intermediate: An Entry into Multifunctional Naphthalenes,
 Phenanthrenes, Quinolines and Benzo[b]carbazoles.
;
_journal_name_full 'The Journal of organic chemistry'
_journal_paper_doi 10.1021/acs.joc.9b02991
_journal_year 2019
_chemical_formula_sum 'C22 H18 Br N3 O2'
_chemical_formula_weight 436.30
_space_group_IT_number 60
_space_group_name_Hall '-P 2n 2ab'
_space_group_name_H-M_alt 'P b c n'
_symmetry_cell_setting orthorhombic
_symmetry_space_group_name_H-M 'P b c n'
_atom_sites_solution_hydrogens geom
_atom_sites_solution_primary direct
_atom_sites_solution_secondary difmap
_audit_creation_method SHELXL-97
_cell_angle_alpha 90.00
_cell_angle_beta 90.00
_cell_angle_gamma 90.00
_cell_formula_units_Z 8
_cell_length_a 20.5404(6)
_cell_length_b 8.9927(3)
_cell_length_c 20.6948(6)
_cell_measurement_reflns_used 7084
_cell_measurement_temperature 293(2)
_cell_measurement_theta_max 23.1750
_cell_measurement_theta_min 1.9800
_cell_volume 3822.6(2)
_computing_cell_refinement 'CrysAlisPro 1.171.40.35a (Rigaku OD, 2018)'
_computing_data_collection 'CrysAlisPro 1.171.40.35a (Rigaku OD, 2018)'
_computing_data_reduction 'CrysAlisPro 1.171.40.35a (Rigaku OD, 2018)'
_computing_structure_refinement 'SHELXL-97 (Sheldrick, 1997)'
_computing_structure_solution 'SHELXS-97 (Sheldrick, 1990)'
_diffrn_ambient_temperature 293(2)
_diffrn_measured_fraction_theta_full 1.000
_diffrn_measured_fraction_theta_max 1.000
_diffrn_measurement_device_type 'XtaLAB Synergy, Single source at offset/far, HyPix3000'
_diffrn_measurement_method '\w scans'
_diffrn_radiation_monochromator graphite
_diffrn_radiation_source 'fine-focus sealed tube'
_diffrn_radiation_type MoK\a
_diffrn_radiation_wavelength 0.71073
_diffrn_reflns_av_R_equivalents 0.0370
_diffrn_reflns_av_sigmaI/netI 0.0382
_diffrn_reflns_limit_h_max 24
_diffrn_reflns_limit_h_min -24
_diffrn_reflns_limit_k_max 10
_diffrn_reflns_limit_k_min -10
_diffrn_reflns_limit_l_max 24
_diffrn_reflns_limit_l_min -21
_diffrn_reflns_number 21351
_diffrn_reflns_theta_full 25.00
_diffrn_reflns_theta_max 25.00
_diffrn_reflns_theta_min 1.97
_exptl_absorpt_coefficient_mu 2.174
_exptl_absorpt_correction_T_max 1.00000
_exptl_absorpt_correction_T_min 0.51513
_exptl_absorpt_correction_type multi-scan
_exptl_crystal_colour colourless
_exptl_crystal_density_diffrn 1.516
_exptl_crystal_density_method 'not measured'
_exptl_crystal_description block
_exptl_crystal_F_000 1776
_exptl_crystal_size_max 0.24
_exptl_crystal_size_mid 0.20
_exptl_crystal_size_min 0.16
_refine_diff_density_max 0.427
_refine_diff_density_min -0.303
_refine_diff_density_rms 0.055
_refine_ls_extinction_method none
_refine_ls_goodness_of_fit_ref 1.058
_refine_ls_hydrogen_treatment mixed
_refine_ls_matrix_type full
_refine_ls_number_parameters 255
_refine_ls_number_reflns 3379
_refine_ls_number_restraints 0
_refine_ls_restrained_S_all 1.058
_refine_ls_R_factor_all 0.0905
_refine_ls_R_factor_gt 0.0547
_refine_ls_shift/su_max 0.000
_refine_ls_shift/su_mean 0.000
_refine_ls_structure_factor_coef Fsqd
_refine_ls_weighting_details 'calc w=1/[\s^2^(Fo^2^)+(0.0438P)^2^+4.2234P] where P=(Fo^2^+2Fc^2^)/3'
_refine_ls_weighting_scheme calc
_refine_ls_wR_factor_gt 0.1078
_refine_ls_wR_factor_ref 0.1190
_reflns_number_gt 2362
_reflns_number_total 3379
_reflns_threshold_expression >2sigma(I)
_cod_data_source_file jo9b02991_si_001.cif
_cod_data_source_block Compound3ia
_cod_original_sg_symbol_H-M 'P bc n '
_cod_database_code 4037734

loop_
_symmetry_equiv_pos_as_xyz
'x, y, z'
'-x+1/2, -y+1/2, z+1/2'
'-x, y, -z+1/2'
'x+1/2, -y+1/2, -z'
'-x, -y, -z'
'x-1/2, y-1/2, -z-1/2'
'x, -y, z-1/2'
'-x-1/2, y-1/2, z'

loop_
_atom_site_label
_atom_site_type_symbol
_atom_site_fract_x
_atom_site_fract_y
_atom_site_fract_z
_atom_site_U_iso_or_equiv
_atom_site_adp_type
_atom_site_occupancy
_atom_site_symmetry_multiplicity
_atom_site_calc_flag
_atom_site_refinement_flags
Br1 Br 0.72686(2) 0.94288(6) 0.66691(2) 0.0689(2) Uani 1 1 d .
O1 O 0.35978(14) 0.8198(3) 0.21110(13) 0.0573(8) Uani 1 1 d .
N1 N 0.61055(16) 0.5721(4) 0.50279(16) 0.0478(8) Uani 1 1 d .
O2 O 0.32479(17) 0.5935(4) 0.18770(17) 0.0766(10) Uani 1 1 d .
C13 C 0.47936(18) 0.6831(4) 0.35811(18) 0.0406(9) Uani 1 1 d .
N3 N 0.38408(17) 0.3642(4) 0.24473(18) 0.0642(10) Uani 1 1 d .
H3A H 0.3914 0.2710 0.2506 0.077 Uiso 1 1 calc R
H3B H 0.3566 0.3923 0.2158 0.077 Uiso 1 1 calc R
C12 C 0.49290(19) 0.5282(4) 0.36785(19) 0.0428(10) Uani 1 1 d .
C18 C 0.45998(18) 0.4240(4) 0.32759(19) 0.0419(9) Uani 1 1 d .
C11 C 0.53775(18) 0.4820(4) 0.41583(19) 0.0459(10) Uani 1 1 d .
H11 H 0.5476 0.3820 0.4218 0.055 Uiso 1 1 calc R
C17 C 0.41541(19) 0.4656(4) 0.28060(19) 0.0458(10) Uani 1 1 d .
C7 C 0.55247(18) 0.7446(4) 0.44548(19) 0.0425(10) Uani 1 1 d .
C8 C 0.56613(18) 0.5903(4) 0.45324(18) 0.0416(10) Uani 1 1 d .
C5 C 0.59107(19) 0.8216(4) 0.49430(19) 0.0457(10) Uani 1 1 d .
C15 C 0.43651(18) 0.7234(5) 0.30925(19) 0.0447(10) Uani 1 1 d .
H15 H 0.4292 0.8242 0.3021 0.054 Uiso 1 1 calc R
C14 C 0.51046(18) 0.7897(4) 0.39792(18) 0.0447(10) Uani 1 1 d .
H14 H 0.5024 0.8904 0.3918 0.054 Uiso 1 1 calc R
N2 N 0.4848(2) 0.1457(4) 0.3394(2) 0.0746(12) Uani 1 1 d .
C6 C 0.62615(19) 0.7110(4) 0.52798(19) 0.0447(10) Uani 1 1 d .
C16 C 0.40421(18) 0.6225(5) 0.27069(19) 0.0449(10) Uani 1 1 d .
C2 C 0.66709(18) 0.7443(5) 0.57878(19) 0.0480(10) Uani 1 1 d .
H2 H 0.6901 0.6710 0.6007 0.058 Uiso 1 1 calc R
C4 C 0.5984(2) 0.9694(5) 0.51201(19) 0.0510(11) Uani 1 1 d .
H4 H 0.5766 1.0440 0.4897 0.061 Uiso 1 1 calc R
C1 C 0.67197(19) 0.8937(5) 0.5953(2) 0.0513(11) Uani 1 1 d .
C19 C 0.4737(2) 0.2684(5) 0.3350(2) 0.0538(11) Uani 1 1 d .
C20 C 0.3589(2) 0.6739(5) 0.2198(2) 0.0489(11) Uani 1 1 d .
C9 C 0.6399(2) 0.4308(4) 0.5208(2) 0.0501(11) Uani 1 1 d .
H9A H 0.6073 0.3530 0.5186 0.060 Uiso 1 1 calc R
H9B H 0.6555 0.4364 0.5650 0.060 Uiso 1 1 calc R
C3 C 0.6388(2) 1.0043(5) 0.5633(2) 0.0558(11) Uani 1 1 d .
H3 H 0.6435 1.1028 0.5762 0.067 Uiso 1 1 calc R
C21 C 0.3174(2) 0.8793(5) 0.1617(2) 0.0613(12) Uani 1 1 d .
H21A H 0.2722 0.8694 0.1748 0.074 Uiso 1 1 calc R
H21B H 0.3234 0.8254 0.1215 0.074 Uiso 1 1 calc R
C22 C 0.3340(3) 1.0375(5) 0.1528(2) 0.0716(14) Uani 1 1 d .
H22A H 0.3276 1.0898 0.1927 0.107 Uiso 1 1 calc R
H22B H 0.3065 1.0796 0.1200 0.107 Uiso 1 1 calc R
H22C H 0.3787 1.0460 0.1398 0.107 Uiso 1 1 calc R
C10 C 0.6956(2) 0.3921(6) 0.4769(2) 0.0740(14) Uani 1 1 d .
H10A H 0.6796 0.3783 0.4337 0.111 Uiso 1 1 calc R
H10B H 0.7158 0.3019 0.4916 0.111 Uiso 1 1 calc R
H10C H 0.7269 0.4713 0.4774 0.111 Uiso 1 1 calc R

loop_
_atom_site_aniso_label
_atom_site_aniso_U_11
_atom_site_aniso_U_22
_atom_site_aniso_U_33
_atom_site_aniso_U_23
_atom_site_aniso_U_13
_atom_site_aniso_U_12
Br1 0.0754(3) 0.0774(4) 0.0538(3) -0.0019(3) -0.0079(2) -0.0176(3)
O1 0.0610(18) 0.054(2) 0.0571(19) 0.0006(15) -0.0152(15) 0.0057(16)
N1 0.056(2) 0.042(2) 0.046(2) 0.0052(17) -0.0049(17) 0.0025(17)
O2 0.074(2) 0.063(2) 0.093(3) -0.0062(19) -0.032(2) -0.0027(19)
C13 0.044(2) 0.042(2) 0.036(2) 0.0026(19) 0.0043(18) 0.004(2)
N3 0.066(2) 0.050(2) 0.076(3) -0.003(2) -0.015(2) -0.007(2)
C12 0.045(2) 0.041(2) 0.042(2) 0.004(2) 0.0099(19) -0.001(2)
C18 0.045(2) 0.036(2) 0.044(2) 0.002(2) 0.0055(19) -0.0012(19)
C11 0.050(2) 0.038(2) 0.050(2) 0.006(2) 0.002(2) 0.004(2)
C17 0.045(2) 0.044(3) 0.048(2) -0.007(2) 0.010(2) -0.006(2)
C7 0.047(2) 0.039(2) 0.042(2) 0.0053(19) 0.0050(19) 0.002(2)
C8 0.043(2) 0.041(2) 0.040(2) 0.0071(19) 0.0035(19) 0.004(2)
C5 0.049(2) 0.042(2) 0.046(2) 0.005(2) 0.007(2) 0.003(2)
C15 0.047(2) 0.039(2) 0.048(2) 0.002(2) 0.006(2) 0.002(2)
C14 0.052(2) 0.035(2) 0.047(2) 0.005(2) 0.007(2) 0.010(2)
N2 0.084(3) 0.043(2) 0.096(3) 0.011(2) 0.011(2) 0.004(2)
C6 0.051(2) 0.040(2) 0.044(2) 0.003(2) 0.007(2) 0.002(2)
C16 0.040(2) 0.048(3) 0.047(2) 0.000(2) 0.0014(19) 0.003(2)
C2 0.050(2) 0.049(3) 0.045(2) 0.008(2) 0.001(2) 0.000(2)
C4 0.061(3) 0.047(3) 0.044(3) -0.001(2) 0.000(2) 0.004(2)
C1 0.046(2) 0.063(3) 0.044(2) 0.001(2) 0.007(2) -0.008(2)
C19 0.054(3) 0.047(3) 0.060(3) 0.006(2) 0.008(2) -0.006(2)
C20 0.043(2) 0.051(3) 0.053(3) -0.004(2) 0.002(2) -0.001(2)
C9 0.061(3) 0.039(2) 0.050(3) 0.006(2) -0.009(2) 0.006(2)
C3 0.066(3) 0.046(2) 0.056(3) -0.004(2) 0.008(2) -0.004(2)
C21 0.054(3) 0.076(3) 0.054(3) -0.003(3) -0.019(2) 0.009(3)
C22 0.079(3) 0.068(4) 0.069(3) 0.011(3) -0.008(3) 0.003(3)
C10 0.066(3) 0.084(4) 0.073(3) 0.004(3) 0.000(3) 0.025(3)

loop_
_atom_type_symbol
_atom_type_description
_atom_type_scat_dispersion_real
_atom_type_scat_dispersion_imag
_atom_type_scat_source
C C 0.0033 0.0016 'International Tables Vol C Tables 4.2.6.8 and 6.1.1.4'
H H 0.0000 0.0000 'International Tables Vol C Tables 4.2.6.8 and 6.1.1.4'
N N 0.0061 0.0033 'International Tables Vol C Tables 4.2.6.8 and 6.1.1.4'
O O 0.0106 0.0060 'International Tables Vol C Tables 4.2.6.8 and 6.1.1.4'
Br Br -0.2901 2.4595 'International Tables Vol C Tables 4.2.6.8 and 6.1.1.4'

loop_
_geom_angle_atom_site_label_1
_geom_angle_atom_site_label_2
_geom_angle_atom_site_label_3
_geom_angle
C20 O1 C21 117.0(3)
C8 N1 C6 108.9(3)
C8 N1 C9 124.5(3)
C6 N1 C9 126.4(3)
C15 C13 C14 122.2(4)
C15 C13 C12 118.6(4)
C14 C13 C12 119.2(4)
C17 N3 H3A 120.0
C17 N3 H3B 120.0
H3A N3 H3B 120.0
C11 C12 C18 121.7(3)
C11 C12 C13 120.6(4)
C18 C12 C13 117.7(4)
C17 C18 C12 123.1(4)
C17 C18 C19 117.9(4)
C12 C18 C19 119.0(4)
C8 C11 C12 117.6(4)
C8 C11 H11 121.2
C12 C11 H11 121.2
N3 C17 C18 121.5(4)
N3 C17 C16 120.6(4)
C18 C17 C16 117.9(4)
C14 C7 C8 119.5(4)
C14 C7 C5 134.4(4)
C8 C7 C5 106.1(3)
C11 C8 N1 127.9(4)
C11 C8 C7 122.9(4)
N1 C8 C7 109.2(3)
C4 C5 C6 119.3(4)
C4 C5 C7 134.2(4)
C6 C5 C7 106.6(3)
C16 C15 C13 123.7(4)
C16 C15 H15 118.2
C13 C15 H15 118.2
C7 C14 C13 120.1(4)
C7 C14 H14 119.9
C13 C14 H14 119.9
C2 C6 N1 128.4(4)
C2 C6 C5 122.3(4)
N1 C6 C5 109.2(3)
C15 C16 C17 119.0(4)
C15 C16 C20 120.6(4)
C17 C16 C20 120.5(4)
C6 C2 C1 116.2(4)
C6 C2 H2 121.9
C1 C2 H2 121.9
C3 C4 C5 119.1(4)
C3 C4 H4 120.5
C5 C4 H4 120.5
C3 C1 C2 123.1(4)
C3 C1 Br1 119.8(3)
C2 C1 Br1 117.1(3)
N2 C19 C18 178.5(5)
O2 C20 O1 121.7(4)
O2 C20 C16 124.8(4)
O1 C20 C16 113.5(4)
N1 C9 C10 111.3(4)
N1 C9 H9A 109.4
C10 C9 H9A 109.4
N1 C9 H9B 109.4
C10 C9 H9B 109.4
H9A C9 H9B 108.0
C1 C3 C4 120.1(4)
C1 C3 H3 120.0
C4 C3 H3 120.0
O1 C21 C22 107.8(4)
O1 C21 H21A 110.1
C22 C21 H21A 110.1
O1 C21 H21B 110.1
C22 C21 H21B 110.1
H21A C21 H21B 108.5
C21 C22 H22A 109.5
C21 C22 H22B 109.5
H22A C22 H22B 109.5
C21 C22 H22C 109.5
H22A C22 H22C 109.5
H22B C22 H22C 109.5
C9 C10 H10A 109.5
C9 C10 H10B 109.5
H10A C10 H10B 109.5
C9 C10 H10C 109.5
H10A C10 H10C 109.5
H10B C10 H10C 109.5

loop_
_geom_bond_atom_site_label_1
_geom_bond_atom_site_label_2
_geom_bond_distance
Br1 C1 1.915(4)
O1 C20 1.325(5)
O1 C21 1.446(5)
N1 C8 1.382(5)
N1 C6 1.391(5)
N1 C9 1.456(5)
O2 C20 1.206(5)
C13 C15 1.389(5)
C13 C14 1.416(5)
C13 C12 1.434(5)
N3 C17 1.341(5)
N3 H3A 0.8600
N3 H3B 0.8600
C12 C11 1.417(5)
C12 C18 1.424(5)
C18 C17 1.387(5)
C18 C19 1.436(6)
C11 C8 1.374(5)
C11 H11 0.9300
C17 C16 1.444(6)
C7 C14 1.370(5)
C7 C8 1.425(5)
C7 C5 1.459(5)
C5 C4 1.387(5)
C5 C6 1.412(5)
C15 C16 1.379(5)
C15 H15 0.9300
C14 H14 0.9300
N2 C19 1.130(5)
C6 C2 1.379(5)
C16 C20 1.479(6)
C2 C1 1.389(6)
C2 H2 0.9300
C4 C3 1.383(6)
C4 H4 0.9300
C1 C3 1.375(6)
C9 C10 1.500(6)
C9 H9A 0.9700
C9 H9B 0.9700
C3 H3 0.9300
C21 C22 1.475(6)
C21 H21A 0.9700
C21 H21B 0.9700
C22 H22A 0.9600
C22 H22B 0.9600
C22 H22C 0.9600
C10 H10A 0.9600
C10 H10B 0.9600
C10 H10C 0.9600
